data_4333352
loop_
_publ_author_name
'Ramachandran, P. Veeraraghavan'
'Gagare, Pravin D.'

_publ_section_title
;
 Preparation of Ammonia Borane in High Yield and Purity, Methanolysis, and
 Regeneration
;
_journal_issue 19
_journal_name_full 'Inorganic Chemistry'
_journal_page_first 7810
_journal_page_last 7817
_journal_paper_doi 10.1021/ic700772a
_journal_volume 46
_journal_year 2007
_chemical_formula_sum 'C H8 B4 N2 O12'
_chemical_formula_weight 283.33
_chemical_name_systematic
; 
 ? 
;
_space_group_IT_number 4
_symmetry_space_group_name_Hall 'P 2yb'
_symmetry_space_group_name_H-M 'P 1 21 1'
_atom_sites_solution_hydrogens geom
_atom_sites_solution_primary direct
_atom_sites_solution_secondary difmap
_audit_creation_method SHELXL-97
_cell_angle_alpha 90.00
_cell_angle_beta 98.537(6)
_cell_angle_gamma 90.00
_cell_formula_units_Z 2
_cell_length_a 7.1997(8)
_cell_length_b 10.6039(10)
_cell_length_c 7.2604(8)
_cell_measurement_temperature 260(2)
_cell_volume 548.15(10)
_computing_structure_refinement 'SHELXL-97 (Sheldrick, 1997)'
_computing_structure_solution 'SHELXS-97 (Sheldrick, 1990)'
_diffrn_ambient_temperature 260(2)
_diffrn_measured_fraction_theta_full 0.986
_diffrn_measured_fraction_theta_max 0.986
_diffrn_radiation_monochromator graphite
_diffrn_radiation_source 'fine-focus sealed tube'
_diffrn_radiation_type MoK\a
_diffrn_radiation_wavelength 0.71073
_diffrn_reflns_av_R_equivalents 0.0000
_diffrn_reflns_av_sigmaI/netI 0.0504
_diffrn_reflns_limit_h_max 9
_diffrn_reflns_limit_h_min -9
_diffrn_reflns_limit_k_max 12
_diffrn_reflns_limit_k_min -13
_diffrn_reflns_limit_l_max 9
_diffrn_reflns_limit_l_min -9
_diffrn_reflns_number 2192
_diffrn_reflns_theta_full 27.45
_diffrn_reflns_theta_max 27.45
_diffrn_reflns_theta_min 3.45
_exptl_absorpt_coefficient_mu 0.172
_exptl_absorpt_correction_T_max 0.9830
_exptl_absorpt_correction_T_min 0.9382
_exptl_crystal_density_diffrn 1.717
_exptl_crystal_density_method 'not measured'
_exptl_crystal_F_000 288
_exptl_crystal_size_max 0.38
_exptl_crystal_size_mid 0.13
_exptl_crystal_size_min 0.10
_refine_diff_density_max 0.966
_refine_diff_density_min -0.320
_refine_diff_density_rms 0.091
_refine_ls_abs_structure_details 'Flack H D (1983), Acta Cryst. A39, 876-881'
_refine_ls_abs_structure_Flack 2(3)
_refine_ls_extinction_coef 0.20(3)
_refine_ls_extinction_expression Fc^*^=kFc[1+0.001xFc^2^\l^3^/sin(2\q)]^-1/4^
_refine_ls_extinction_method SHELXL
_refine_ls_goodness_of_fit_ref 1.060
_refine_ls_hydrogen_treatment mixed
_refine_ls_matrix_type full
_refine_ls_number_parameters 194
_refine_ls_number_reflns 2186
_refine_ls_number_restraints 29
_refine_ls_restrained_S_all 1.054
_refine_ls_R_factor_all 0.0748
_refine_ls_R_factor_gt 0.0637
_refine_ls_shift/su_max 0.161
_refine_ls_shift/su_mean 0.008
_refine_ls_structure_factor_coef Fsqd
_refine_ls_weighting_details 'calc w=1/[\s^2^(Fo^2^)+(0.1285P)^2^+0.0057P] where P=(Fo^2^+2Fc^2^)/3'
_refine_ls_weighting_scheme calc
_refine_ls_wR_factor_gt 0.1691
_refine_ls_wR_factor_ref 0.1797
_reflns_number_gt 1846
_reflns_number_total 2186
_reflns_threshold_expression >2sigma(I)
_cod_data_source_file ic700772asup1.cif
_cod_data_source_block xl
_cod_database_code 4333352

loop_
_symmetry_equiv_pos_as_xyz
'x, y, z'
'-x, y+1/2, -z'

loop_
_atom_site_label
_atom_site_type_symbol
_atom_site_fract_x
_atom_site_fract_y
_atom_site_fract_z
_atom_site_U_iso_or_equiv
_atom_site_adp_type
_atom_site_occupancy
_atom_site_symmetry_multiplicity
_atom_site_calc_flag
_atom_site_refinement_flags
O1 O 1.0637(4) 0.7308(4) 0.4930(4) 0.0403(8) Uani 1 1 d .
H1 H 1.0137 0.7216 0.3848 0.048 Uiso 1 1 calc R
O2 O 1.0018(5) 0.6746(4) 1.1196(5) 0.0408(8) Uani 1 1 d .
H2 H 1.0844 0.7185 1.1774 0.049 Uiso 1 1 calc R
O3 O 0.7005(5) 1.0194(3) 0.8144(4) 0.0328(7) Uani 1 1 d .
H3 H 0.7198 1.0653 0.7283 0.039 Uiso 1 1 calc R
O4 O 0.4151(5) 0.6619(4) 0.4946(5) 0.0406(9) Uani 1 1 d .
H4 H 0.3228 0.7030 0.5117 0.049 Uiso 1 1 calc R
O12 O 0.9927(5) 0.6843(3) 0.7914(4) 0.0343(7) Uani 1 1 d .
O13 O 0.8790(4) 0.8776(2) 0.6429(4) 0.0282(6) Uani 1 1 d .
O23 O 0.8139(5) 0.8254(3) 0.9496(4) 0.0325(7) Uani 1 1 d .
O34 O 0.5644(4) 0.8256(3) 0.6862(4) 0.0310(7) Uani 1 1 d .
O41 O 0.7431(4) 0.6817(3) 0.5299(5) 0.0342(7) Uani 1 1 d .
N1 N 1.2441(6) 0.9809(4) 0.7264(6) 0.0339(9) Uani 1 1 d D
H11 H 1.306(8) 0.910(4) 0.717(8) 0.050(19) Uiso 1 1 d D
H12 H 1.145(8) 0.932(7) 0.718(13) 0.08(3) Uiso 1 1 d D
H13 H 1.251(8) 1.052(3) 0.663(7) 0.030(13) Uiso 1 1 d D
H14 H 1.276(8) 0.999(5) 0.845(4) 0.031(13) Uiso 1 1 d D
N2 N 0.7757(6) 0.9757(4) 0.2694(6) 0.0364(10) Uani 1 1 d D
H21 H 0.793(6) 0.919(4) 0.186(5) 0.021(12) Uiso 1 1 d D
H22 H 0.836(7) 1.047(3) 0.248(8) 0.031(13) Uiso 1 1 d D
H23 H 0.777(9) 0.941(6) 0.381(5) 0.050(17) Uiso 1 1 d D
H24 H 0.652(3) 0.985(6) 0.258(8) 0.034(14) Uiso 1 1 d D
O2W O 0.6562(9) 0.4917(7) 0.8473(8) 0.060(2) Uani 0.71(2) 1 d P
O1W O 1.4433(13) 0.7522(7) 1.0597(12) 0.086(4) Uani 0.70(2) 1 d P
B1 B 0.9206(7) 0.7453(4) 0.6117(6) 0.0279(9) Uani 1 1 d .
B2 B 0.9387(7) 0.7298(5) 0.9515(6) 0.0298(9) Uani 1 1 d .
B3 B 0.7414(7) 0.8898(4) 0.7709(6) 0.0257(9) Uani 1 1 d .
B4 B 0.5742(7) 0.7243(5) 0.5697(6) 0.0283(9) Uani 1 1 d .

loop_
_atom_site_aniso_label
_atom_site_aniso_U_11
_atom_site_aniso_U_22
_atom_site_aniso_U_33
_atom_site_aniso_U_23
_atom_site_aniso_U_13
_atom_site_aniso_U_12
O1 0.0376(17) 0.0472(18) 0.0386(17) -0.0046(17) 0.0137(13) 0.0014(16)
O2 0.046(2) 0.0430(19) 0.0315(16) 0.0010(15) 0.0011(13) 0.0131(16)
O3 0.0394(18) 0.0236(14) 0.0352(17) 0.0018(12) 0.0052(12) 0.0002(12)
O4 0.0336(17) 0.0405(19) 0.0467(19) -0.0101(16) 0.0030(14) -0.0037(14)
O12 0.0417(17) 0.0290(14) 0.0329(16) -0.0010(13) 0.0078(12) 0.0086(13)
O13 0.0327(17) 0.0244(13) 0.0288(14) -0.0007(12) 0.0094(11) -0.0031(12)
O23 0.0402(17) 0.0314(16) 0.0273(14) 0.0025(13) 0.0092(12) 0.0104(13)
O34 0.0251(14) 0.0281(15) 0.0404(16) -0.0072(14) 0.0069(12) -0.0015(12)
O41 0.0284(15) 0.0316(14) 0.0431(17) -0.0085(14) 0.0070(12) -0.0005(12)
N1 0.031(2) 0.027(2) 0.045(2) 0.0004(19) 0.0100(17) 0.0003(16)
N2 0.044(2) 0.030(2) 0.036(2) -0.0029(18) 0.0085(18) -0.0006(17)
O2W 0.052(4) 0.076(4) 0.052(4) 0.019(3) 0.007(2) 0.006(3)
O1W 0.112(7) 0.070(5) 0.090(6) 0.010(4) 0.060(5) -0.013(5)
B1 0.034(2) 0.024(2) 0.027(2) -0.0053(19) 0.0079(17) 0.0025(19)
B2 0.035(2) 0.029(2) 0.026(2) 0.002(2) 0.0045(17) 0.003(2)
B3 0.031(2) 0.0193(18) 0.028(2) 0.0011(18) 0.0064(16) -0.0014(17)
B4 0.033(2) 0.027(2) 0.025(2) -0.0043(19) 0.0030(17) 0.0007(19)

loop_
_atom_type_symbol
_atom_type_description
_atom_type_scat_dispersion_real
_atom_type_scat_dispersion_imag
_atom_type_scat_source
C C 0.0033 0.0016 'International Tables Vol C Tables 4.2.6.8 and 6.1.1.4'
H H 0.0000 0.0000 'International Tables Vol C Tables 4.2.6.8 and 6.1.1.4'
N N 0.0061 0.0033 'International Tables Vol C Tables 4.2.6.8 and 6.1.1.4'
O O 0.0106 0.0060 'International Tables Vol C Tables 4.2.6.8 and 6.1.1.4'
B B 0.0013 0.0007 'International Tables Vol C Tables 4.2.6.8 and 6.1.1.4'

loop_
_geom_angle_atom_site_label_1
_geom_angle_atom_site_label_2
_geom_angle_atom_site_label_3
_geom_angle
B1 O1 H1 109.5
B2 O2 H2 109.5
B3 O3 H3 109.5
B4 O4 H4 109.5
B2 O12 B1 119.3(3)
B1 O13 B3 111.0(3)
B2 O23 B3 119.9(3)
B4 O34 B3 119.3(3)
B4 O41 B1 120.2(4)
H11 N1 H12 84(7)
H11 N1 H13 128(6)
H12 N1 H13 125(7)
H11 N1 H14 101(5)
H12 N1 H14 107(7)
H13 N1 H14 107(5)
H21 N2 H22 110(5)
H21 N2 H23 112(6)
H22 N2 H23 124(6)
H21 N2 H24 105(5)
H22 N2 H24 113(5)
H23 N2 H24 90(6)
O1 B1 O13 112.1(3)
O1 B1 O12 106.9(3)
O13 B1 O12 109.7(3)
O1 B1 O41 111.0(3)
O13 B1 O41 108.3(3)
O12 B1 O41 108.8(3)
O23 B2 O12 121.8(4)
O23 B2 O2 117.5(4)
O12 B2 O2 120.6(4)
O3 B3 O13 113.6(3)
O3 B3 O23 107.5(3)
O13 B3 O23 109.3(4)
O3 B3 O34 109.5(4)
O13 B3 O34 108.4(3)
O23 B3 O34 108.5(3)
O4 B4 O41 118.4(4)
O4 B4 O34 120.5(4)
O41 B4 O34 121.1(4)

loop_
_geom_bond_atom_site_label_1
_geom_bond_atom_site_label_2
_geom_bond_distance
O1 B1 1.446(5)
O1 H1 0.8200
O2 B2 1.368(6)
O2 H2 0.8200
O3 B3 1.450(5)
O3 H3 0.8200
O4 B4 1.364(6)
O4 H4 0.8200
O12 B2 1.367(6)
O12 B1 1.480(5)
O13 B1 1.459(5)
O13 B3 1.461(5)
O23 B2 1.353(6)
O23 B3 1.491(6)
O34 B4 1.376(6)
O34 B3 1.494(6)
O41 B4 1.367(6)
O41 B1 1.489(6)
N1 H11 0.88(2)
N1 H12 0.88(2)
N1 H13 0.89(2)
N1 H14 0.88(2)
N2 H21 0.88(2)
N2 H22 0.89(2)
N2 H23 0.88(2)
N2 H24 0.88(2)

loop_
_geom_torsion_atom_site_label_1
_geom_torsion_atom_site_label_2
_geom_torsion_atom_site_label_3
_geom_torsion_atom_site_label_4
_geom_torsion
B3 O13 B1 O1 -177.0(4)
B3 O13 B1 O12 -58.4(5)
B3 O13 B1 O41 60.1(4)
B2 O12 B1 O1 149.6(4)
B2 O12 B1 O13 27.8(5)
B2 O12 B1 O41 -90.5(4)
B4 O41 B1 O1 -152.4(4)
B4 O41 B1 O13 -29.0(5)
B4 O41 B1 O12 90.2(4)
B3 O23 B2 O12 -4.2(7)
B3 O23 B2 O2 179.5(4)
B1 O12 B2 O23 3.3(7)
B1 O12 B2 O2 179.4(4)
B1 O13 B3 O3 177.3(3)
B1 O13 B3 O23 57.2(4)
B1 O13 B3 O34 -60.8(4)
B2 O23 B3 O3 -149.7(4)
B2 O23 B3 O13 -25.9(5)
B2 O23 B3 O34 92.1(4)
B4 O34 B3 O3 154.5(4)
B4 O34 B3 O13 30.0(5)
B4 O34 B3 O23 -88.5(4)
B1 O41 B4 O4 -178.8(4)
B1 O41 B4 O34 -0.4(6)
B3 O34 B4 O4 178.2(4)
B3 O34 B4 O41 -0.2(6)
